data_4504022
loop_
_publ_author_name
'Jin, Shouwen'
'Chen, Wanzhi'
'Qiu, Huayu'

_publ_section_title
;
 Syntheses and Structural Characterization of a One-Dimensional Chain,
 Two-Dimensional Noninterpenetrated Grid, and Three-Dimensional
 Polycatenane Coordination Polymers Assembled from Flexible Bidentate
 Imidazolyl Ligands
;
_journal_issue 10
_journal_name_full 'Crystal Growth &amp; Design'
_journal_page_first 2071
_journal_paper_doi 10.1021/cg060666q
_journal_volume 7
_journal_year 2007
_chemical_formula_sum 'C16 H16 Fe N10 S2'
_chemical_formula_weight 468.36
_chemical_name_systematic
; 
 ? 
;
_space_group_IT_number 64
_symmetry_cell_setting orthorhombic
_symmetry_space_group_name_Hall '-C 2ac 2'
_symmetry_space_group_name_H-M 'C m c a'
_atom_sites_solution_hydrogens geom
_atom_sites_solution_primary direct
_atom_sites_solution_secondary difmap
_audit_creation_method SHELXL-97
_cell_angle_alpha 90.00
_cell_angle_beta 90.00
_cell_angle_gamma 90.00
_cell_formula_units_Z 4
_cell_length_a 9.140(3)
_cell_length_b 15.831(3)
_cell_length_c 13.961(5)
_cell_measurement_reflns_used 2227
_cell_measurement_temperature 298(2)
_cell_measurement_theta_max 26.661
_cell_measurement_theta_min 2.573
_cell_volume 2020.1(11)
_computing_cell_refinement 'Bruker SMART'
_computing_data_collection 'Bruker SMART'
_computing_data_reduction 'Bruker SAINT'
_computing_molecular_graphics 'Bruker SHELXTL'
_computing_publication_material 'Bruker SHELXTL'
_computing_structure_refinement 'SHELXL-97 (Sheldrick, 1997)'
_computing_structure_solution 'SHELXS-97 (Sheldrick, 1990)'
_diffrn_ambient_temperature 298(2)
_diffrn_measured_fraction_theta_full 1.000
_diffrn_measured_fraction_theta_max 1.000
_diffrn_measurement_device_type 'CCD area detector'
_diffrn_measurement_method 'phi and omega scans'
_diffrn_radiation_monochromator graphite
_diffrn_radiation_source 'fine-focus sealed tube'
_diffrn_radiation_type MoK\a
_diffrn_radiation_wavelength 0.71073
_diffrn_reflns_av_R_equivalents 0.0329
_diffrn_reflns_av_sigmaI/netI 0.0236
_diffrn_reflns_limit_h_max 10
_diffrn_reflns_limit_h_min -10
_diffrn_reflns_limit_k_max 18
_diffrn_reflns_limit_k_min -11
_diffrn_reflns_limit_l_max 16
_diffrn_reflns_limit_l_min -16
_diffrn_reflns_number 5000
_diffrn_reflns_theta_full 24.96
_diffrn_reflns_theta_max 24.96
_diffrn_reflns_theta_min 2.57
_exptl_absorpt_coefficient_mu 0.979
_exptl_absorpt_correction_T_max 0.8512
_exptl_absorpt_correction_T_min 0.6455
_exptl_absorpt_correction_type multi-scan
_exptl_absorpt_process_details sadabs
_exptl_crystal_colour dark-yellow
_exptl_crystal_density_diffrn 1.540
_exptl_crystal_density_method 'not measured'
_exptl_crystal_description block
_exptl_crystal_F_000 960
_exptl_crystal_size_max 0.49
_exptl_crystal_size_mid 0.40
_exptl_crystal_size_min 0.17
_refine_diff_density_max 0.248
_refine_diff_density_min -0.225
_refine_diff_density_rms 0.050
_refine_ls_extinction_method none
_refine_ls_goodness_of_fit_ref 1.003
_refine_ls_hydrogen_treatment constr
_refine_ls_matrix_type full
_refine_ls_number_parameters 74
_refine_ls_number_reflns 949
_refine_ls_number_restraints 0
_refine_ls_restrained_S_all 1.003
_refine_ls_R_factor_all 0.0380
_refine_ls_R_factor_gt 0.0286
_refine_ls_shift/su_max 0.001
_refine_ls_shift/su_mean 0.000
_refine_ls_structure_factor_coef Fsqd
_refine_ls_weighting_details 'calc w=1/[\s^2^(Fo^2^)+(0.0483P)^2^+2.5818P] where P=(Fo^2^+2Fc^2^)/3'
_refine_ls_weighting_scheme calc
_refine_ls_wR_factor_gt 0.0739
_refine_ls_wR_factor_ref 0.0851
_reflns_number_gt 798
_reflns_number_total 949
_reflns_threshold_expression >2sigma(I)
_cod_data_source_file cg060666qsi20061001_064709.cif
_cod_data_source_block 060609a
_cod_depositor_comments
;
The following automatic conversions were performed:

'_symmetry_cell_setting' value 'Orthorhombic' changed to
'orthorhombic' according to
/home/saulius/struct/CIF-dictionaries/cif_core.dic dictionary named
'cif_core.dic' version 2.4.1 from 2010-06-29.

Automatic conversion script
Id: cif_fix_values 1715 2011-07-08 13:25:40Z adriana 
;
_cod_original_sg_symbol_H-M Cmca
_cod_database_code 4504022

loop_
_symmetry_equiv_pos_as_xyz
'x, y, z'
'-x, -y+1/2, z+1/2'
'-x, y+1/2, -z+1/2'
'x, -y, -z'
'x+1/2, y+1/2, z'
'-x+1/2, -y+1, z+1/2'
'-x+1/2, y+1, -z+1/2'
'x+1/2, -y+1/2, -z'
'-x, -y, -z'
'x, y-1/2, -z-1/2'
'x, -y-1/2, z-1/2'
'-x, y, z'
'-x+1/2, -y+1/2, -z'
'x+1/2, y, -z-1/2'
'x+1/2, -y, z-1/2'
'-x+1/2, y+1/2, z'

loop_
_atom_site_label
_atom_site_type_symbol
_atom_site_fract_x
_atom_site_fract_y
_atom_site_fract_z
_atom_site_U_iso_or_equiv
_atom_site_adp_type
_atom_site_occupancy
_atom_site_symmetry_multiplicity
_atom_site_calc_flag
_atom_site_refinement_flags
Fe1 Fe 1.0000 1.0000 0.0000 0.0270(2) Uani 1 4 d S
N1 N 0.63151(19) 0.89336(12) 0.15600(12) 0.0304(4) Uani 1 1 d .
N2 N 0.82493(19) 0.92650(12) 0.06946(12) 0.0323(4) Uani 1 1 d .
N3 N 1.0000 1.08706(19) 0.1188(2) 0.0407(7) Uani 1 2 d S
S1 S 1.0000 1.15665(7) 0.30205(7) 0.0606(4) Uani 1 2 d S
C1 C 0.7153(2) 0.95637(14) 0.12056(15) 0.0325(5) Uani 1 1 d .
H1 H 0.6978 1.0135 0.1309 0.039 Uiso 1 1 calc R
C2 C 0.8079(3) 0.84039(16) 0.07176(18) 0.0407(6) Uani 1 1 d .
H2 H 0.8688 0.8021 0.0406 0.049 Uiso 1 1 calc R
C3 C 0.6911(3) 0.81880(15) 0.12533(19) 0.0426(6) Uani 1 1 d .
H3 H 0.6578 0.7645 0.1387 0.051 Uiso 1 1 calc R
C4 C 0.5000 0.9020(2) 0.2137(2) 0.0346(8) Uani 1 2 d S
H4A H 0.5000 0.8592 0.2634 0.042 Uiso 1 2 calc SR
H4B H 0.5000 0.9569 0.2445 0.042 Uiso 1 2 calc SR
C5 C 1.0000 1.1162(2) 0.1950(2) 0.0345(8) Uani 1 2 d S

loop_
_atom_site_aniso_label
_atom_site_aniso_U_11
_atom_site_aniso_U_22
_atom_site_aniso_U_33
_atom_site_aniso_U_23
_atom_site_aniso_U_13
_atom_site_aniso_U_12
Fe1 0.0232(3) 0.0273(4) 0.0304(4) 0.0018(3) 0.000 0.000
N1 0.0231(10) 0.0340(11) 0.0340(10) 0.0027(8) 0.0004(8) 0.0009(8)
N2 0.0277(10) 0.0324(11) 0.0368(10) 0.0015(8) 0.0004(8) -0.0009(8)
N3 0.0427(17) 0.0378(16) 0.0414(17) -0.0062(14) 0.000 0.000
S1 0.0977(9) 0.0423(6) 0.0419(6) -0.0098(4) 0.000 0.000
C1 0.0283(12) 0.0278(12) 0.0414(13) 0.0008(10) -0.0001(9) -0.0020(10)
C2 0.0334(13) 0.0326(13) 0.0563(15) -0.0039(11) 0.0094(11) 0.0006(10)
C3 0.0339(13) 0.0272(13) 0.0666(16) 0.0020(11) 0.0086(12) -0.0029(10)
C4 0.0263(17) 0.046(2) 0.0316(17) 0.0026(14) 0.000 0.000
C5 0.0371(19) 0.0229(16) 0.044(2) 0.0035(14) 0.000 0.000

loop_
_atom_type_symbol
_atom_type_description
_atom_type_scat_dispersion_real
_atom_type_scat_dispersion_imag
_atom_type_scat_source
C C 0.0033 0.0016 'International Tables Vol C Tables 4.2.6.8 and 6.1.1.4'
H H 0.0000 0.0000 'International Tables Vol C Tables 4.2.6.8 and 6.1.1.4'
N N 0.0061 0.0033 'International Tables Vol C Tables 4.2.6.8 and 6.1.1.4'
S S 0.1246 0.1234 'International Tables Vol C Tables 4.2.6.8 and 6.1.1.4'
Fe Fe 0.3463 0.8444 'International Tables Vol C Tables 4.2.6.8 and 6.1.1.4'

loop_
_geom_angle_atom_site_label_1
_geom_angle_atom_site_label_2
_geom_angle_atom_site_label_3
_geom_angle
_geom_angle_site_symmetry_1
_geom_angle_site_symmetry_3
N3 Fe1 N3 180.00(15) . 9_775
N3 Fe1 N2 90.06(7) . 9_775
N3 Fe1 N2 89.94(7) 9_775 9_775
N3 Fe1 N2 90.06(7) . 4_575
N3 Fe1 N2 89.94(7) 9_775 4_575
N2 Fe1 N2 93.14(10) 9_775 4_575
N3 Fe1 N2 89.94(7) . .
N3 Fe1 N2 90.06(7) 9_775 .
N2 Fe1 N2 180.0 9_775 .
N2 Fe1 N2 86.86(10) 4_575 .
N3 Fe1 N2 89.94(7) . 12_755
N3 Fe1 N2 90.06(7) 9_775 12_755
N2 Fe1 N2 86.86(10) 9_775 12_755
N2 Fe1 N2 180.0 4_575 12_755
N2 Fe1 N2 93.14(10) . 12_755
C1 N1 C3 107.26(19) . .
C1 N1 C4 127.0(2) . .
C3 N1 C4 125.7(2) . .
C1 N2 C2 104.93(18) . .
C1 N2 Fe1 126.94(15) . .
C2 N2 Fe1 128.10(15) . .
C5 N3 Fe1 163.7(3) . .
N2 C1 N1 111.4(2) . .
N2 C1 H1 124.3 . .
N1 C1 H1 124.3 . .
C3 C2 N2 110.8(2) . .
C3 C2 H2 124.6 . .
N2 C2 H2 124.6 . .
C2 C3 N1 105.7(2) . .
C2 C3 H3 127.2 . .
N1 C3 H3 127.2 . .
N1 C4 N1 111.6(2) 12_655 .
N1 C4 H4A 109.3 12_655 .
N1 C4 H4A 109.3 . .
N1 C4 H4B 109.3 12_655 .
N1 C4 H4B 109.3 . .
H4A C4 H4B 108.0 . .
N3 C5 S1 179.7(3) . .

loop_
_geom_bond_atom_site_label_1
_geom_bond_atom_site_label_2
_geom_bond_distance
_geom_bond_site_symmetry_2
Fe1 N3 2.156(3) .
Fe1 N3 2.156(3) 9_775
Fe1 N2 2.2033(18) 9_775
Fe1 N2 2.2033(18) 4_575
Fe1 N2 2.2033(18) .
Fe1 N2 2.2033(18) 12_755
N1 C1 1.351(3) .
N1 C3 1.369(3) .
N1 C4 1.453(2) .
N2 C1 1.318(3) .
N2 C2 1.372(3) .
N3 C5 1.160(4) .
S1 C5 1.626(4) .
C1 H1 0.9300 .
C2 C3 1.348(3) .
C2 H2 0.9300 .
C3 H3 0.9300 .
C4 N1 1.453(2) 12_655
C4 H4A 0.9700 .
C4 H4B 0.9700 .

loop_
_geom_torsion_atom_site_label_1
_geom_torsion_atom_site_label_2
_geom_torsion_atom_site_label_3
_geom_torsion_atom_site_label_4
_geom_torsion
_geom_torsion_site_symmetry_1
_geom_torsion_site_symmetry_4
N3 Fe1 N2 C1 36.18(19) . .
N3 Fe1 N2 C1 -143.82(19) 9_775 .
N2 Fe1 N2 C1 126(35) 9_775 .
N2 Fe1 N2 C1 -53.88(16) 4_575 .
N2 Fe1 N2 C1 126.12(16) 12_755 .
N3 Fe1 N2 C2 -141.7(2) . .
N3 Fe1 N2 C2 38.3(2) 9_775 .
N2 Fe1 N2 C2 -52(41) 9_775 .
N2 Fe1 N2 C2 128.3(2) 4_575 .
N2 Fe1 N2 C2 -51.7(2) 12_755 .
N3 Fe1 N3 C5 -128(100) 9_775 .
N2 Fe1 N3 C5 -133.43(5) 9_775 .
N2 Fe1 N3 C5 133.43(5) 4_575 .
N2 Fe1 N3 C5 46.57(5) . .
N2 Fe1 N3 C5 -46.57(5) 12_755 .
C2 N2 C1 N1 0.9(2) . .
Fe1 N2 C1 N1 -177.37(13) . .
C3 N1 C1 N2 -0.2(3) . .
C4 N1 C1 N2 -178.59(19) . .
C1 N2 C2 C3 -1.3(3) . .
Fe1 N2 C2 C3 176.98(16) . .
N2 C2 C3 N1 1.1(3) . .
C1 N1 C3 C2 -0.5(3) . .
C4 N1 C3 C2 177.8(2) . .
C1 N1 C4 N1 98.8(3) . 12_655
C3 N1 C4 N1 -79.2(3) . 12_655
Fe1 N3 C5 S1 0(100) . .
